data_2020292
loop_
_publ_author_name
'Matsushita, Nobuyuki'
'Taira, Ayako'

_publ_section_title
;
 A one-dimensional chloride-bridged PtII/PtIVmixed-valence complex with a
 4-[(4-hydroxyphenyl)diazenyl]benzenesulfonate counter-ion
;
_journal_coeditor_code UK3120
_journal_issue 12
_journal_name_full 'Acta Crystallographica Section C Structural Chemistry'
_journal_paper_doi 10.1107/S2053229615019877
_journal_volume 71
_journal_year 2015
_chemical_formula_iupac '[Pt2 Cl2 (C2 H8 N2)4] (C12 H9 N2 O4 S)4 , 2H2 O'
_chemical_formula_moiety 'C8 H32 Cl2 N8 Pt2 4+, 4(C12 H9 N2 O4 S -), 2(H2 O)'
_chemical_formula_sum 'C56 H72 Cl2 N16 O18 Pt2 S4'
_chemical_formula_weight 1846.62
_chemical_name_systematic
;<i>catena</i>-Poly[[[bis(ethylenediamine-\k^2^<i>N</i>,<i>N</i>')platinum(II)]-\m-chlorido-[bis(ethylenediamine)platinum(IV)]-\m-chlorido]
tetrakis{4-[(4-hydroxyphenyl)diazenyl]benzenesulfonate} dihydrate]
;
_space_group_IT_number 13
_symmetry_cell_setting monoclinic
_symmetry_space_group_name_Hall '-P 2yc'
_symmetry_space_group_name_H-M 'P 1 2/c 1'
_atom_sites_solution_hydrogens geom
_atom_sites_solution_primary heavy
_atom_sites_solution_secondary difmap
_cell_angle_alpha 90
_cell_angle_beta 93.7245(7)
_cell_angle_gamma 90
_cell_formula_units_Z 1
_cell_length_a 18.0782(7)
_cell_length_b 5.8922(3)
_cell_length_c 15.8365(3)
_cell_measurement_reflns_used 19956
_cell_measurement_temperature 296
_cell_measurement_theta_max 32.05
_cell_measurement_theta_min 3.32
_cell_volume 1683.35(11)
_computing_cell_refinement
;
RAPID-AUTO (Rigaku, 2006)
;
_computing_data_collection
;
RAPID-AUTO (Rigaku, 2006)
;
_computing_data_reduction
;
RAPID-AUTO (Rigaku, 2006)
;
_computing_molecular_graphics
;
DIAMOND (Brandenburg, 2006)
;
_computing_publication_material
;
SHELXL97 (Sheldrick, 2008) and publCIF (Westrip, 2010)
;
_computing_structure_refinement
;
SHELXL97 (Sheldrick, 2008)
;
_computing_structure_solution
;
SHELXS97 (Sheldrick, 2008)
;
_diffrn_ambient_temperature 296
_diffrn_detector_area_resol_mean 10.00
_diffrn_measured_fraction_theta_full 0.997
_diffrn_measured_fraction_theta_max 0.997
_diffrn_measurement_device_type 'Rigaku R-AXIS RAPID imaging-plate'
_diffrn_measurement_method \w
_diffrn_radiation_monochromator graphite
_diffrn_radiation_source 'X-ray sealed tube'
_diffrn_radiation_type MoK\a
_diffrn_radiation_wavelength 0.7107
_diffrn_reflns_av_R_equivalents 0.0367
_diffrn_reflns_av_sigmaI/netI 0.0227
_diffrn_reflns_limit_h_max 26
_diffrn_reflns_limit_h_min -26
_diffrn_reflns_limit_k_max 8
_diffrn_reflns_limit_k_min -8
_diffrn_reflns_limit_l_max 23
_diffrn_reflns_limit_l_min -23
_diffrn_reflns_number 36062
_diffrn_reflns_theta_full 32.03
_diffrn_reflns_theta_max 32.03
_diffrn_reflns_theta_min 3.32
_exptl_absorpt_coefficient_mu 4.436
_exptl_absorpt_correction_T_max 0.915
_exptl_absorpt_correction_T_min 0.616
_exptl_absorpt_correction_type multi-scan
_exptl_absorpt_process_details
;
(ABSCOR; Higashi, 1995)
;
_exptl_crystal_colour yellow
_exptl_crystal_density_diffrn 1.822
_exptl_crystal_description platelet
_exptl_crystal_F_000 918
_exptl_crystal_size_max 0.18
_exptl_crystal_size_mid 0.09
_exptl_crystal_size_min 0.02
_refine_diff_density_max 0.504
_refine_diff_density_min -0.670
_refine_ls_extinction_coef 0.00058(13)
_refine_ls_extinction_expression Fc^*^=kFc[1+0.001xFc^2^\l^3^/sin(2\q)]^-1/4^
_refine_ls_extinction_method
;
SHELXL97 (Sheldrick, 2008)
;
_refine_ls_goodness_of_fit_ref 1.042
_refine_ls_hydrogen_treatment constr
_refine_ls_matrix_type full
_refine_ls_number_parameters 229
_refine_ls_number_reflns 5847
_refine_ls_number_restraints 0
_refine_ls_restrained_S_all 1.042
_refine_ls_R_factor_all 0.0512
_refine_ls_R_factor_gt 0.0303
_refine_ls_shift/su_max 0.000
_refine_ls_shift/su_mean 0.000
_refine_ls_structure_factor_coef Fsqd
_refine_ls_weighting_details 'calc w = 1/[\s^2^(Fo^2^)+(0.0201P)^2^+1.4401P] where P=(Fo^2^+2Fc^2^)/3'
_refine_ls_weighting_scheme calc
_refine_ls_wR_factor_gt 0.0552
_refine_ls_wR_factor_ref 0.0615
_reflns_number_gt 4097
_reflns_number_total 5847
_reflns_threshold_expression I>2\s(I)
_cod_data_source_file uk3120sup1.cif
_cod_data_source_block I
_cod_original_sg_symbol_H-M 'P 2/c'
_cod_original_formula_sum 'C56 H72 Cl2 N16 O18 Pt2 S4 '
_cod_database_code 2020292
_cod_database_fobs_code 2020292

loop_
_symmetry_equiv_pos_as_xyz
'x, y, z'
'x, -y, z+1/2'
'-x, -y, -z'
'-x, y, -z-1/2'

loop_
_atom_site_type_symbol
_atom_site_label
_atom_site_fract_x
_atom_site_fract_y
_atom_site_fract_z
_atom_site_U_iso_or_equiv
_atom_site_adp_type
_atom_site_calc_flag
_atom_site_refinement_flags
_atom_site_occupancy
_atom_site_symmetry_multiplicity
Pt Pt1 0.0000 0.0000 0.0000 0.04019(5) Uani d S 1 2
Cl Cl1 -0.00984(9) 0.3908(2) -0.00989(10) 0.0556(4) Uani d P 0.50 1
S S1 0.16616(4) 0.50242(12) 0.16451(5) 0.04404(14) Uani d . 1 1
O O1 0.18520(13) 0.4493(4) 0.07845(15) 0.0612(6) Uani d . 1 1
O O2 0.10469(11) 0.3626(4) 0.18888(15) 0.0560(5) Uani d . 1 1
O O3 0.15447(13) 0.7423(4) 0.17749(16) 0.0611(6) Uani d . 1 1
O O4 0.74058(13) -0.2157(4) 0.49739(16) 0.0676(6) Uani d . 1 1
H H4A 0.7509 -0.3441 0.4820 0.081 Uiso calc R 1 1
O O5 0.0000 0.6731(6) 0.2500 0.0734(10) Uani d S 1 2
H H5A 0.0297 0.5778 0.2354 0.088 Uiso calc R 1 1
N N1 0.01072(16) -0.0377(5) -0.12646(16) 0.0583(7) Uani d . 1 1
H H1A -0.0161 -0.1576 -0.1460 0.070 Uiso calc R 1 1
H H1B -0.0062 0.0870 -0.1543 0.070 Uiso calc R 1 1
N N2 0.11222(14) 0.0477(5) 0.00391(17) 0.0560(7) Uani d . 1 1
H H2A 0.1249 0.1687 0.0364 0.067 Uiso calc R 1 1
H H2B 0.1357 -0.0751 0.0264 0.067 Uiso calc R 1 1
N N3 0.44572(14) 0.2412(4) 0.36021(17) 0.0519(6) Uani d . 1 1
N N4 0.46564(14) 0.0389(4) 0.35194(18) 0.0532(6) Uani d . 1 1
C C1 0.0905(2) -0.0733(7) -0.1410(2) 0.0739(10) Uani d . 1 1
H H1C 0.0996 -0.0415 -0.1995 0.089 Uiso calc R 1 1
H H1D 0.1046 -0.2291 -0.1286 0.089 Uiso calc R 1 1
C C2 0.1342(2) 0.0853(8) -0.0835(2) 0.0693(9) Uani d . 1 1
H H2C 0.1868 0.0567 -0.0865 0.083 Uiso calc R 1 1
H H2D 0.1242 0.2412 -0.1003 0.083 Uiso calc R 1 1
C C3 0.24454(15) 0.4195(5) 0.22970(18) 0.0425(6) Uani d . 1 1
C C4 0.28121(17) 0.5698(5) 0.2843(2) 0.0518(7) Uani d . 1 1
H H4 0.2620 0.7141 0.2920 0.062 Uiso calc R 1 1
C C5 0.34708(16) 0.5050(5) 0.3280(2) 0.0523(7) Uani d . 1 1
H H5 0.3719 0.6062 0.3649 0.063 Uiso calc R 1 1
C C6 0.37564(15) 0.2905(5) 0.31658(19) 0.0451(6) Uani d . 1 1
C C7 0.33796(17) 0.1380(5) 0.2625(2) 0.0538(7) Uani d . 1 1
H H7 0.3568 -0.0070 0.2553 0.065 Uiso calc R 1 1
C C8 0.27236(17) 0.2025(5) 0.2195(2) 0.0533(7) Uani d . 1 1
H H8 0.2468 0.1001 0.1837 0.064 Uiso calc R 1 1
C C9 0.53538(15) -0.0153(5) 0.3925(2) 0.0471(6) Uani d . 1 1
C C10 0.56194(17) -0.2302(5) 0.3751(2) 0.0565(8) Uani d . 1 1
H H10 0.5335 -0.3278 0.3402 0.068 Uiso calc R 1 1
C C11 0.63043(18) -0.3001(5) 0.4094(2) 0.0563(8) Uani d . 1 1
H H11 0.6482 -0.4437 0.3972 0.068 Uiso calc R 1 1
C C12 0.67241(17) -0.1553(6) 0.4619(2) 0.0529(7) Uani d . 1 1
C C13 0.64535(19) 0.0571(6) 0.4808(2) 0.0570(8) Uani d . 1 1
H H13 0.6733 0.1530 0.5168 0.068 Uiso calc R 1 1
C C14 0.57760(17) 0.1269(5) 0.4466(2) 0.0519(7) Uani d . 1 1
H H14 0.5598 0.2699 0.4597 0.062 Uiso calc R 1 1

loop_
_atom_site_aniso_label
_atom_site_aniso_U_11
_atom_site_aniso_U_22
_atom_site_aniso_U_33
_atom_site_aniso_U_12
_atom_site_aniso_U_13
_atom_site_aniso_U_23
Pt1 0.04710(8) 0.03326(7) 0.03823(8) -0.00365(7) -0.01231(5) -0.00233(6)
Cl1 0.0687(10) 0.0353(7) 0.0609(9) 0.0027(6) -0.0122(7) 0.0001(6)
S1 0.0393(3) 0.0380(3) 0.0542(4) -0.0049(3) -0.0014(3) -0.0007(3)
O1 0.0568(13) 0.0728(16) 0.0537(13) -0.0120(11) 0.0008(10) -0.0027(10)
O2 0.0430(11) 0.0545(13) 0.0701(14) -0.0077(10) -0.0005(10) 0.0059(11)
O3 0.0563(13) 0.0442(12) 0.0813(16) 0.0002(10) -0.0071(11) -0.0016(11)
O4 0.0557(13) 0.0708(16) 0.0749(16) 0.0146(12) -0.0055(12) -0.0087(13)
O5 0.059(2) 0.072(2) 0.091(3) 0.000 0.0227(19) 0.000
N1 0.0737(18) 0.0621(18) 0.0377(12) -0.0179(13) -0.0075(12) -0.0073(11)
N2 0.0487(14) 0.0630(18) 0.0543(15) -0.0060(11) -0.0130(12) -0.0023(12)
N3 0.0430(13) 0.0467(14) 0.0656(16) -0.0001(11) 0.0003(12) -0.0036(12)
N4 0.0410(12) 0.0519(17) 0.0667(16) 0.0010(10) 0.0041(11) -0.0029(12)
C1 0.087(3) 0.076(2) 0.059(2) -0.003(2) 0.011(2) -0.0150(18)
C2 0.056(2) 0.085(2) 0.067(2) -0.0059(19) 0.0018(17) -0.0009(19)
C3 0.0375(13) 0.0381(12) 0.0519(16) -0.0035(11) 0.0020(12) -0.0032(11)
C4 0.0480(16) 0.0420(14) 0.0646(19) 0.0046(12) -0.0018(14) -0.0149(13)
C5 0.0489(14) 0.0445(14) 0.0621(17) -0.0013(14) -0.0065(13) -0.0146(15)
C6 0.0378(14) 0.0444(15) 0.0531(16) -0.0029(11) 0.0037(12) -0.0036(12)
C7 0.0476(16) 0.0376(14) 0.076(2) 0.0020(12) 0.0009(15) -0.0110(14)
C8 0.0471(16) 0.0424(15) 0.069(2) -0.0045(12) -0.0031(14) -0.0137(14)
C9 0.0398(13) 0.0435(14) 0.0589(16) -0.0006(13) 0.0095(12) 0.0021(14)
C10 0.0475(17) 0.0444(16) 0.078(2) -0.0043(13) 0.0034(15) -0.0059(15)
C11 0.0493(17) 0.0428(16) 0.077(2) 0.0040(13) 0.0095(16) 0.0010(15)
C12 0.0454(16) 0.0578(19) 0.0564(18) 0.0029(14) 0.0092(14) 0.0043(14)
C13 0.0519(17) 0.059(2) 0.0601(19) 0.0048(14) 0.0010(15) -0.0089(14)
C14 0.0510(17) 0.0438(16) 0.0612(19) 0.0044(13) 0.0059(14) -0.0030(14)

loop_
_atom_type_symbol
_atom_type_description
_atom_type_scat_dispersion_real
_atom_type_scat_dispersion_imag
_atom_type_scat_source
C C 0.0033 0.0016 'International Tables Vol C Tables 4.2.6.8 and 6.1.1.4'
H H 0.0000 0.0000 'International Tables Vol C Tables 4.2.6.8 and 6.1.1.4'
N N 0.0061 0.0033 'International Tables Vol C Tables 4.2.6.8 and 6.1.1.4'
O O 0.0106 0.0060 'International Tables Vol C Tables 4.2.6.8 and 6.1.1.4'
S S 0.1246 0.1234 'International Tables Vol C Tables 4.2.6.8 and 6.1.1.4'
Cl Cl 0.1484 0.1585 'International Tables Vol C Tables 4.2.6.8 and 6.1.1.4'
Pt Pt -1.7033 8.3905 'International Tables Vol C Tables 4.2.6.8 and 6.1.1.4'

loop_
_geom_angle_atom_site_label_1
_geom_angle_atom_site_label_2
_geom_angle_atom_site_label_3
_geom_angle_site_symmetry_1
_geom_angle_site_symmetry_3
_geom_angle
_geom_angle_publ_flag
N1 Pt1 N1 . 3 180.0(2) ?
N1 Pt1 N2 . 3 96.47(11) ?
N1 Pt1 N2 3 3 83.53(11) ?
N1 Pt1 N2 . . 83.53(11) y
N1 Pt1 N2 3 . 96.47(11) ?
N2 Pt1 N2 3 . 180.00(2) ?
N1 Pt1 Cl1 . 3 86.91(9) ?
N1 Pt1 Cl1 3 3 93.09(9) ?
N2 Pt1 Cl1 3 3 86.39(9) ?
N2 Pt1 Cl1 . 3 93.61(9) ?
N1 Pt1 Cl1 . . 93.09(9) y
N1 Pt1 Cl1 3 . 86.91(9) ?
N2 Pt1 Cl1 3 . 93.61(9) ?
N2 Pt1 Cl1 . . 86.39(9) y
Cl1 Pt1 Cl1 3 . 180.00(10) ?
N1 Pt1 Cl1 . 3_565 98.29(8) ?
N1 Pt1 Cl1 3 3_565 81.71(8) ?
N2 Pt1 Cl1 3 3_565 100.64(8) ?
N2 Pt1 Cl1 . 3_565 79.36(8) ?
Pt1 Cl1 Pt1 . 1_565 170.66(6) y
C1 N1 Pt1 . . 108.8(2) y
C1 N1 H1A . . 109.9 ?
Pt1 N1 H1A . . 109.9 ?
C1 N1 H1B . . 109.9 ?
Pt1 N1 H1B . . 109.9 ?
H1A N1 H1B . . 108.3 ?
C2 N2 Pt1 . . 108.5(2) y
C2 N2 H2A . . 110.0 ?
Pt1 N2 H2A . . 110.0 ?
C2 N2 H2B . . 110.0 ?
Pt1 N2 H2B . . 110.0 ?
H2A N2 H2B . . 108.4 ?
N1 C1 C2 . . 107.3(3) ?
N1 C1 H1C . . 110.3 ?
C2 C1 H1C . . 110.3 ?
N1 C1 H1D . . 110.3 ?
C2 C1 H1D . . 110.3 ?
H1C C1 H1D . . 108.5 ?
N2 C2 C1 . . 108.2(3) ?
N2 C2 H2C . . 110.0 ?
C1 C2 H2C . . 110.0 ?
N2 C2 H2D . . 110.0 ?
C1 C2 H2D . . 110.0 ?
H2C C2 H2D . . 108.4 ?
O3 S1 O2 . . 113.23(14) y
O3 S1 O1 . . 112.80(15) y
O2 S1 O1 . . 110.87(14) y
O3 S1 C3 . . 107.84(13) y
O2 S1 C3 . . 106.60(13) y
O1 S1 C3 . . 104.90(14) y
C4 C3 C8 . . 120.1(3) ?
C4 C3 S1 . . 121.6(2) ?
C8 C3 S1 . . 118.0(2) ?
C3 C4 C5 . . 119.8(3) ?
C3 C4 H4 . . 120.1 ?
C5 C4 H4 . . 120.1 ?
C6 C5 C4 . . 120.1(3) ?
C6 C5 H5 . . 120.0 ?
C4 C5 H5 . . 120.0 ?
C5 C6 C7 . . 120.0(3) ?
C5 C6 N3 . . 116.7(3) ?
C7 C6 N3 . . 123.3(3) ?
C8 C7 C6 . . 119.8(3) ?
C8 C7 H7 . . 120.1 ?
C6 C7 H7 . . 120.1 ?
C7 C8 C3 . . 120.1(3) ?
C7 C8 H8 . . 119.9 ?
C3 C8 H8 . . 119.9 ?
N4 N3 C6 . . 113.1(2) ?
N3 N4 C9 . . 114.9(3) ?
C10 C9 C14 . . 119.3(3) ?
C10 C9 N4 . . 115.2(3) ?
C14 C9 N4 . . 125.5(3) ?
C11 C10 C9 . . 120.4(3) ?
C11 C10 H10 . . 119.8 ?
C9 C10 H10 . . 119.8 ?
C10 C11 C12 . . 119.7(3) ?
C10 C11 H11 . . 120.2 ?
C12 C11 H11 . . 120.2 ?
O4 C12 C11 . . 122.1(3) ?
O4 C12 C13 . . 117.9(3) ?
C11 C12 C13 . . 120.0(3) ?
C14 C13 C12 . . 120.4(3) ?
C14 C13 H13 . . 119.8 ?
C12 C13 H13 . . 119.8 ?
C13 C14 C9 . . 120.2(3) ?
C13 C14 H14 . . 119.9 ?
C9 C14 H14 . . 119.9 ?
C12 O4 H4A . . 109.5 ?
N1 O5 H5A 3_565 . 109.5 ?

loop_
_geom_bond_atom_site_label_1
_geom_bond_atom_site_label_2
_geom_bond_site_symmetry_2
_geom_bond_distance
_geom_bond_publ_flag
Pt1 N1 . 2.037(2) y
Pt1 N2 . 2.045(3) y
Pt1 Cl1 . 2.3140(14) y
Pt1 Cl1 3 2.3140(14) ?
Pt1 Cl1 3_565 3.5969(15) y
Cl1 Cl1 3_565 1.366(3) ?
Cl1 Pt1 1_565 3.5969(15) ?
N1 C1 . 1.489(5) y
N1 H1A . 0.9000 ?
N1 H1B . 0.9000 ?
N2 C2 . 1.481(5) y
N2 H2A . 0.9000 ?
N2 H2B . 0.9000 ?
C1 C2 . 1.495(5) y
C1 H1C . 0.9700 ?
C1 H1D . 0.9700 ?
C2 H2C . 0.9700 ?
C2 H2D . 0.9700 ?
S1 O1 . 1.461(2) y
S1 O2 . 1.455(2) y
S1 O3 . 1.446(2) y
S1 C3 . 1.767(3) y
C3 C4 . 1.377(4) ?
C3 C8 . 1.387(4) ?
C4 C5 . 1.391(4) ?
C4 H4 . 0.9300 ?
C5 C6 . 1.381(4) ?
C5 H5 . 0.9300 ?
C6 C7 . 1.389(4) ?
C6 N3 . 1.433(4) ?
C7 C8 . 1.382(4) ?
C7 H7 . 0.9300 ?
C8 H8 . 0.9300 ?
N3 N4 . 1.255(3) ?
N4 C9 . 1.414(4) ?
C9 C10 . 1.388(4) ?
C9 C14 . 1.391(4) ?
C10 C11 . 1.382(4) ?
C10 H10 . 0.9300 ?
C11 C12 . 1.383(5) ?
C11 H11 . 0.9300 ?
C12 O4 . 1.368(4) ?
C12 C13 . 1.383(5) ?
C13 C14 . 1.370(4) ?
C13 H13 . 0.9300 ?
C14 H14 . 0.9300 ?
O4 H4A . 0.8200 ?
O5 H5A . 0.8200 ?

loop_
_geom_hbond_atom_site_label_D
_geom_hbond_atom_site_label_H
_geom_hbond_atom_site_label_A
_geom_hbond_site_symmetry_A
_geom_hbond_distance_DH
_geom_hbond_distance_HA
_geom_hbond_distance_DA
_geom_hbond_angle_DHA
_geom_hbond_publ_flag
N1 H1A O2 3 0.90 2.08 2.954(3) 162 y
N1 H1B O5 3_565 0.90 2.08 2.904(4) 151 y
N2 H2A O1 . 0.90 2.07 2.920(3) 158 y
N2 H2B O4 4_656 0.90 2.44 3.082(4) 129 y
N2 H2B O3 1_545 0.90 2.63 3.332(4) 136 y
O4 H4A O1 4_646 0.82 1.97 2.711(3) 150 y
O5 H5A O2 . 0.82 2.03 2.847(3) 174 y
